data_2221359
loop_
_publ_author_name
'Yanover, Diana'
'Kaftory, Menahem'

_publ_section_title
;
 Lophine (2,4,5-triphenyl-1<i>H</i>-imidazole)
;
_journal_coeditor_code HB2915
_journal_issue 4
_journal_name_full 'Acta Crystallographica Section E'
_journal_page_first o711
_journal_paper_doi 10.1107/S1600536809006552
_journal_volume 65
_journal_year 2009
_chemical_formula_iupac 'C21 H16 N2'
_chemical_formula_moiety 'C21 H16 N2'
_chemical_formula_sum 'C21 H16 N2'
_chemical_formula_weight 296.36
_chemical_name_common lophine
_chemical_name_systematic
;
2,4,5-triphenyl-1<i>H</i>-imidazole
;
_space_group_IT_number 61
_symmetry_cell_setting orthorhombic
_symmetry_space_group_name_Hall '-P 2ac 2ab'
_symmetry_space_group_name_H-M 'P b c a'
_atom_sites_solution_hydrogens geom
_atom_sites_solution_primary direct
_atom_sites_solution_secondary difmap
_audit_creation_method SHELXL-97
_cell_angle_alpha 90.00
_cell_angle_beta 90.00
_cell_angle_gamma 90.00
_cell_formula_units_Z 8
_cell_length_a 20.218(4)
_cell_length_b 7.538(2)
_cell_length_c 20.699(4)
_cell_measurement_reflns_used 22192
_cell_measurement_temperature 293(2)
_cell_measurement_theta_max 25.31
_cell_measurement_theta_min 1.97
_cell_volume 3154.6(12)
_computing_cell_refinement 'DENZO HKL2000 (Otwinowski & Minor, 1997)'
_computing_data_collection 'COLLECT (Nonius, 2006)'
_computing_data_reduction 'DENZO HKL2000 (Otwinowski & Minor, 1997)'
_computing_molecular_graphics 'ORTEP-3 for Windows (Farrugia, 1999)'
_computing_publication_material 'SHELXL97 (Sheldrick, 2008)'
_computing_structure_refinement 'SHELXL97 (Sheldrick, 2008)'
_computing_structure_solution 'SHELXS97 (Sheldrick, 2008)'
_diffrn_ambient_temperature 293(2)
_diffrn_measured_fraction_theta_full 0.974
_diffrn_measured_fraction_theta_max 0.957
_diffrn_measurement_device_type 'Nonius KappaCCD'
_diffrn_measurement_method '\f and \w'
_diffrn_radiation_monochromator graphite
_diffrn_radiation_source 'fine-focus sealed tube'
_diffrn_radiation_type MoK\a
_diffrn_radiation_wavelength 0.71073
_diffrn_reflns_av_R_equivalents 0.1430
_diffrn_reflns_av_sigmaI/netI 0.1274
_diffrn_reflns_limit_h_max 22
_diffrn_reflns_limit_h_min -23
_diffrn_reflns_limit_k_max 8
_diffrn_reflns_limit_k_min -8
_diffrn_reflns_limit_l_max 23
_diffrn_reflns_limit_l_min -24
_diffrn_reflns_number 22192
_diffrn_reflns_theta_full 25.00
_diffrn_reflns_theta_max 25.31
_diffrn_reflns_theta_min 1.97
_diffrn_standards_number 0
_exptl_absorpt_coefficient_mu 0.074
_exptl_absorpt_correction_type none
_exptl_crystal_colour colorless
_exptl_crystal_density_diffrn 1.248
_exptl_crystal_density_method 'not measured'
_exptl_crystal_description plate
_exptl_crystal_F_000 1248
_exptl_crystal_size_max 0.50
_exptl_crystal_size_mid 0.10
_exptl_crystal_size_min 0.05
_refine_diff_density_max 0.245
_refine_diff_density_min -0.297
_refine_ls_extinction_coef 0.0089(18)
_refine_ls_extinction_expression Fc^*^=kFc[1+0.001xFc^2^\l^3^/sin(2\q)]^-1/4^
_refine_ls_extinction_method 'SHELXL97 (Sheldrick, 2008)'
_refine_ls_goodness_of_fit_ref 1.093
_refine_ls_hydrogen_treatment constr
_refine_ls_matrix_type full
_refine_ls_number_parameters 209
_refine_ls_number_reflns 2747
_refine_ls_number_restraints 0
_refine_ls_restrained_S_all 1.093
_refine_ls_R_factor_all 0.2032
_refine_ls_R_factor_gt 0.0884
_refine_ls_shift/su_max 0.000
_refine_ls_shift/su_mean 0.000
_refine_ls_structure_factor_coef Fsqd
_refine_ls_weighting_details 'calc w=1/[\s^2^(Fo^2^)+(0.0863P)^2^] where P=(Fo^2^+2Fc^2^)/3'
_refine_ls_weighting_scheme calc
_refine_ls_wR_factor_gt 0.2228
_refine_ls_wR_factor_ref 0.2452
_reflns_number_gt 1036
_reflns_number_total 2747
_reflns_threshold_expression I>2\s(I)
_cod_data_source_file hb2915.cif
_cod_data_source_block I
_cod_database_code 2221359
_cod_database_fobs_code 2221359

loop_
_symmetry_equiv_pos_as_xyz
'x, y, z'
'-x+1/2, -y, z+1/2'
'x+1/2, -y+1/2, -z'
'-x, y+1/2, -z+1/2'
'-x, -y, -z'
'x-1/2, y, -z-1/2'
'-x-1/2, y-1/2, z'
'x, -y-1/2, z-1/2'

loop_
_atom_site_type_symbol
_atom_site_label
_atom_site_fract_x
_atom_site_fract_y
_atom_site_fract_z
_atom_site_U_iso_or_equiv
_atom_site_adp_type
_atom_site_calc_flag
_atom_site_refinement_flags
_atom_site_occupancy
_atom_site_disorder_assembly
_atom_site_disorder_group
N N1 0.6928(2) 0.1996(5) 0.14220(18) 0.0556(11) Uani d . 1 . .
H H1 0.6809 0.1806 0.1029 0.067 Uiso calc R 1 . .
N N2 0.7563(2) 0.2458(5) 0.2252(2) 0.0668(12) Uani d . 1 . .
C C1 0.8110(3) 0.1974(7) 0.1209(3) 0.0660(14) Uani d . 1 . .
C C2 0.8052(3) 0.2208(9) 0.0564(3) 0.0928(19) Uani d . 1 . .
H H2 0.7620 0.2437 0.0390 0.111 Uiso d R 1 . .
C C3 0.8616(4) 0.2073(9) 0.0170(3) 0.108(2) Uani d . 1 . .
H H3 0.8570 0.2267 -0.0286 0.129 Uiso d R 1 . .
C C4 0.9225(3) 0.1634(8) 0.0422(3) 0.0890(19) Uani d . 1 . .
H H4 0.9611 0.1517 0.0155 0.107 Uiso d R 1 . .
C C5 0.9267(3) 0.1408(8) 0.1067(4) 0.0902(19) Uani d . 1 . .
H H5 0.9694 0.1134 0.1244 0.108 Uiso d R 1 . .
C C6 0.8727(3) 0.1565(7) 0.1470(3) 0.0822(18) Uani d . 1 . .
H H6 0.8778 0.1408 0.1927 0.099 Uiso d R 1 . .
C C7 0.7536(3) 0.2141(7) 0.1634(3) 0.0767(16) Uani d . 1 . .
C C8 0.6519(3) 0.2205(6) 0.1946(3) 0.0672(14) Uani d . 1 . .
C C9 0.6911(3) 0.2496(6) 0.2465(3) 0.0690(14) Uani d . 1 . .
C C10 0.6777(3) 0.2762(7) 0.3158(2) 0.0689(15) Uani d . 1 . .
C C11 0.6295(3) 0.1845(7) 0.3489(3) 0.0771(16) Uani d . 1 . .
H H11 0.6028 0.1011 0.3255 0.093 Uiso d R 1 . .
C C12 0.6206(3) 0.2137(9) 0.4140(3) 0.0876(18) Uani d . 1 . .
H H12 0.5870 0.1509 0.4375 0.105 Uiso d R 1 . .
C C13 0.6578(4) 0.3288(10) 0.4475(3) 0.098(2) Uani d . 1 . .
H H13 0.6503 0.3469 0.4928 0.118 Uiso d R 1 . .
C C14 0.7082(4) 0.4240(10) 0.4148(3) 0.098(2) Uani d . 1 . .
H H14 0.7355 0.5090 0.4367 0.118 Uiso d R 1 . .
C C15 0.7179(3) 0.3959(8) 0.3504(3) 0.0841(18) Uani d . 1 . .
H H15 0.7531 0.4548 0.3279 0.101 Uiso d R 1 . .
C C16 0.5797(3) 0.2127(7) 0.1838(2) 0.0673(15) Uani d . 1 . .
C C17 0.5352(3) 0.3003(7) 0.2245(3) 0.0739(16) Uani d . 1 . .
H H17 0.5523 0.3636 0.2611 0.089 Uiso d R 1 . .
C C18 0.4681(3) 0.2945(8) 0.2130(3) 0.0827(17) Uani d . 1 . .
H H18 0.4383 0.3568 0.2411 0.099 Uiso d R 1 . .
C C19 0.4436(3) 0.2035(9) 0.1613(3) 0.0944(19) Uani d . 1 . .
H H19 0.3968 0.1983 0.1536 0.113 Uiso d R 1 . .
C C20 0.4872(4) 0.1191(8) 0.1199(3) 0.095(2) Uani d . 1 . .
H H20 0.4697 0.0557 0.0835 0.114 Uiso d R 1 . .
C C21 0.5545(3) 0.1206(7) 0.1311(3) 0.0805(17) Uani d . 1 . .
H H21 0.5846 0.0615 0.1024 0.097 Uiso d R 1 . .

loop_
_atom_site_aniso_label
_atom_site_aniso_U_11
_atom_site_aniso_U_22
_atom_site_aniso_U_33
_atom_site_aniso_U_12
_atom_site_aniso_U_13
_atom_site_aniso_U_23
N1 0.056(3) 0.067(2) 0.044(2) 0.000(2) -0.008(2) -0.0054(19)
N2 0.065(3) 0.072(3) 0.064(3) -0.005(2) 0.003(3) 0.005(2)
C1 0.069(4) 0.066(3) 0.062(4) 0.004(3) -0.003(3) 0.001(3)
C2 0.077(5) 0.133(5) 0.068(4) 0.024(4) -0.010(4) -0.006(4)
C3 0.120(6) 0.138(6) 0.065(4) 0.011(5) 0.008(4) -0.004(4)
C4 0.076(5) 0.097(4) 0.094(5) 0.009(3) 0.005(4) 0.007(4)
C5 0.074(5) 0.094(4) 0.102(5) 0.003(3) -0.003(4) 0.018(4)
C6 0.085(5) 0.087(4) 0.074(4) -0.016(3) -0.011(4) 0.012(3)
C7 0.094(5) 0.068(3) 0.068(4) -0.003(3) -0.002(4) 0.008(3)
C8 0.074(4) 0.060(3) 0.068(4) 0.002(3) -0.005(3) 0.003(3)
C9 0.082(4) 0.056(3) 0.070(4) -0.004(3) -0.002(3) 0.000(3)
C10 0.066(4) 0.072(3) 0.068(4) -0.005(3) -0.006(3) 0.000(3)
C11 0.070(4) 0.083(4) 0.077(4) -0.011(3) 0.000(3) 0.008(3)
C12 0.069(4) 0.122(5) 0.071(4) 0.003(4) -0.003(4) 0.021(4)
C13 0.081(5) 0.146(6) 0.067(4) 0.015(4) -0.006(4) -0.010(4)
C14 0.102(6) 0.108(5) 0.084(5) -0.004(4) -0.012(4) -0.021(4)
C15 0.086(4) 0.090(4) 0.077(4) -0.018(3) -0.001(3) 0.000(3)
C16 0.081(4) 0.059(3) 0.062(3) -0.008(3) -0.004(3) 0.002(3)
C17 0.086(5) 0.067(3) 0.068(4) 0.006(3) -0.010(3) 0.001(3)
C18 0.075(5) 0.083(4) 0.090(5) 0.003(3) -0.006(4) 0.012(4)
C19 0.075(5) 0.104(5) 0.105(5) -0.005(4) -0.012(4) 0.020(4)
C20 0.106(6) 0.090(4) 0.090(5) -0.016(4) -0.027(5) -0.004(4)
C21 0.086(5) 0.083(4) 0.072(4) -0.009(3) -0.010(4) 0.000(3)

loop_
_atom_type_symbol
_atom_type_description
_atom_type_scat_dispersion_real
_atom_type_scat_dispersion_imag
_atom_type_scat_source
C C 0.0033 0.0016 'International Tables Vol C Tables 4.2.6.8 and 6.1.1.4'
H H 0.0000 0.0000 'International Tables Vol C Tables 4.2.6.8 and 6.1.1.4'
N N 0.0061 0.0033 'International Tables Vol C Tables 4.2.6.8 and 6.1.1.4'

loop_
_geom_angle_atom_site_label_1
_geom_angle_atom_site_label_2
_geom_angle_atom_site_label_3
_geom_angle_site_symmetry_1
_geom_angle_site_symmetry_3
_geom_angle
_geom_angle_publ_flag
C7 N1 C8 . . 107.0(4) ?
C7 N1 H1 . . 126.5 ?
C8 N1 H1 . . 126.5 ?
C7 N2 C9 . . 106.0(5) ?
C2 C1 C6 . . 119.3(6) ?
C2 C1 C7 . . 120.9(6) ?
C6 C1 C7 . . 119.8(5) ?
C1 C2 C3 . . 119.5(6) ?
C1 C2 H2 . . 118.3 ?
C3 C2 H2 . . 122.2 ?
C4 C3 C2 . . 121.5(6) ?
C4 C3 H3 . . 119.7 ?
C2 C3 H3 . . 118.8 ?
C5 C4 C3 . . 117.5(6) ?
C5 C4 H4 . . 120.5 ?
C3 C4 H4 . . 122.0 ?
C4 C5 C6 . . 122.5(6) ?
C4 C5 H5 . . 117.4 ?
C6 C5 H5 . . 120.0 ?
C5 C6 C1 . . 119.6(6) ?
C5 C6 H6 . . 120.0 ?
C1 C6 H6 . . 120.4 ?
N1 C7 N2 . . 112.5(6) ?
N1 C7 C1 . . 122.4(5) ?
N2 C7 C1 . . 125.0(6) ?
C9 C8 N1 . . 107.0(5) ?
C9 C8 C16 . . 134.8(6) ?
N1 C8 C16 . . 118.1(5) ?
C8 C9 N2 . . 107.5(5) ?
C8 C9 C10 . . 133.5(6) ?
N2 C9 C10 . . 119.0(5) ?
C11 C10 C15 . . 118.5(5) ?
C11 C10 C9 . . 123.1(5) ?
C15 C10 C9 . . 118.4(5) ?
C12 C11 C10 . . 119.9(6) ?
C12 C11 H11 . . 121.6 ?
C10 C11 H11 . . 118.5 ?
C13 C12 C11 . . 122.4(6) ?
C13 C12 H12 . . 117.0 ?
C11 C12 H12 . . 120.6 ?
C12 C13 C14 . . 118.9(6) ?
C12 C13 H13 . . 120.6 ?
C14 C13 H13 . . 120.6 ?
C15 C14 C13 . . 119.4(6) ?
C15 C14 H14 . . 118.9 ?
C13 C14 H14 . . 121.6 ?
C14 C15 C10 . . 120.9(6) ?
C14 C15 H15 . . 120.6 ?
C10 C15 H15 . . 118.5 ?
C17 C16 C21 . . 118.2(5) ?
C17 C16 C8 . . 121.7(5) ?
C21 C16 C8 . . 120.1(5) ?
C18 C17 C16 . . 121.0(5) ?
C18 C17 H17 . . 120.3 ?
C16 C17 H17 . . 118.7 ?
C19 C18 C17 . . 120.5(6) ?
C19 C18 H18 . . 119.5 ?
C17 C18 H18 . . 120.0 ?
C18 C19 C20 . . 119.1(6) ?
C18 C19 H19 . . 120.6 ?
C20 C19 H19 . . 120.4 ?
C21 C20 C19 . . 121.4(6) ?
C21 C20 H20 . . 119.9 ?
C19 C20 H20 . . 118.7 ?
C20 C21 C16 . . 119.8(6) ?
C20 C21 H21 . . 121.3 ?
C16 C21 H21 . . 118.9 ?

loop_
_geom_bond_atom_site_label_1
_geom_bond_atom_site_label_2
_geom_bond_site_symmetry_2
_geom_bond_distance
_geom_bond_publ_flag
N1 C7 . 1.310(7) ?
N1 C8 . 1.374(6) ?
N1 H1 . 0.8600 ?
N2 C7 . 1.302(6) ?
N2 C9 . 1.391(6) ?
C1 C2 . 1.353(7) ?
C1 C6 . 1.392(7) ?
C1 C7 . 1.462(7) ?
C2 C3 . 1.406(8) ?
C2 H2 . 0.9602 ?
C3 C4 . 1.378(8) ?
C3 H3 . 0.9600 ?
C4 C5 . 1.348(7) ?
C4 H4 . 0.9600 ?
C5 C6 . 1.378(7) ?
C5 H5 . 0.9600 ?
C6 H6 . 0.9602 ?
C8 C9 . 1.353(7) ?
C8 C16 . 1.477(7) ?
C9 C10 . 1.474(7) ?
C10 C11 . 1.377(7) ?
C10 C15 . 1.410(7) ?
C11 C12 . 1.377(7) ?
C11 H11 . 0.9600 ?
C12 C13 . 1.342(8) ?
C12 H12 . 0.9600 ?
C13 C14 . 1.419(9) ?
C13 H13 . 0.9600 ?
C14 C15 . 1.363(7) ?
C14 H14 . 0.9600 ?
C15 H15 . 0.9599 ?
C16 C17 . 1.398(7) ?
C16 C21 . 1.390(7) ?
C17 C18 . 1.377(7) ?
C17 H17 . 0.9602 ?
C18 C19 . 1.364(8) ?
C18 H18 . 0.9599 ?
C19 C20 . 1.384(9) ?
C19 H19 . 0.9600 ?
C20 C21 . 1.380(8) ?
C20 H20 . 0.9601 ?
C21 H21 . 0.9599 ?

loop_
_geom_torsion_atom_site_label_1
_geom_torsion_atom_site_label_2
_geom_torsion_atom_site_label_3
_geom_torsion_atom_site_label_4
_geom_torsion_site_symmetry_1
_geom_torsion_site_symmetry_2
_geom_torsion_site_symmetry_3
_geom_torsion_site_symmetry_4
_geom_torsion
_geom_torsion_publ_flag
C6 C1 C2 C3 . . . . -1.4(9) ?
C7 C1 C2 C3 . . . . 178.7(6) ?
C1 C2 C3 C4 . . . . 2.7(10) ?
C2 C3 C4 C5 . . . . -2.6(10) ?
C3 C4 C5 C6 . . . . 1.3(9) ?
C4 C5 C6 C1 . . . . -0.1(9) ?
C2 C1 C6 C5 . . . . 0.1(8) ?
C7 C1 C6 C5 . . . . 180.0(5) ?
C8 N1 C7 N2 . . . . -1.1(6) ?
C8 N1 C7 C1 . . . . 179.4(5) ?
C9 N2 C7 N1 . . . . 1.0(6) ?
C9 N2 C7 C1 . . . . -179.5(5) ?
C2 C1 C7 N1 . . . . 20.7(8) ?
C6 C1 C7 N1 . . . . -159.2(5) ?
C2 C1 C7 N2 . . . . -158.7(6) ?
C6 C1 C7 N2 . . . . 21.4(8) ?
C7 N1 C8 C9 . . . . 0.7(5) ?
C7 N1 C8 C16 . . . . 179.1(4) ?
N1 C8 C9 N2 . . . . -0.1(5) ?
C16 C8 C9 N2 . . . . -178.1(5) ?
N1 C8 C9 C10 . . . . -177.9(5) ?
C16 C8 C9 C10 . . . . 4.1(10) ?
C7 N2 C9 C8 . . . . -0.5(5) ?
C7 N2 C9 C10 . . . . 177.6(4) ?
C8 C9 C10 C11 . . . . 38.5(8) ?
N2 C9 C10 C11 . . . . -139.1(5) ?
C8 C9 C10 C15 . . . . -144.2(6) ?
N2 C9 C10 C15 . . . . 38.2(7) ?
C15 C10 C11 C12 . . . . 1.4(9) ?
C9 C10 C11 C12 . . . . 178.7(5) ?
C10 C11 C12 C13 . . . . -0.5(10) ?
C11 C12 C13 C14 . . . . 0.0(10) ?
C12 C13 C14 C15 . . . . -0.3(10) ?
C13 C14 C15 C10 . . . . 1.2(10) ?
C11 C10 C15 C14 . . . . -1.8(9) ?
C9 C10 C15 C14 . . . . -179.2(6) ?
C9 C8 C16 C17 . . . . 24.5(9) ?
N1 C8 C16 C17 . . . . -153.3(5) ?
C9 C8 C16 C21 . . . . -157.2(5) ?
N1 C8 C16 C21 . . . . 25.0(7) ?
C21 C16 C17 C18 . . . . 0.5(8) ?
C8 C16 C17 C18 . . . . 178.8(4) ?
C16 C17 C18 C19 . . . . -0.3(8) ?
C17 C18 C19 C20 . . . . -0.9(9) ?
C18 C19 C20 C21 . . . . 2.0(10) ?
C19 C20 C21 C16 . . . . -1.9(9) ?
C17 C16 C21 C20 . . . . 0.6(8) ?
C8 C16 C21 C20 . . . . -177.7(5) ?

loop_
_cod_related_entry_id
_cod_related_entry_database
_cod_related_entry_code
1 ChemSpider 9815
